data_4300898
loop_
_publ_author_name
'Xing-Qiang L\"u'
'Ji-Jun Jiang'
'Hans-Conrad zur Loye'
'Bei-Sheng Kang'
'Cheng-Yong Su'

_publ_section_title
;

A Noninterpenetrated 1D Molecular Ladder and 2D Butterfly Network: Effect

of Positional Isomerism of Semirigid Bis(pyridylmethyl)pyromellitic Diimide

Ligands on the Architecture of Their Metal(II) Complexes

;
_journal_name_full 'Inorganic Chemistry'
_journal_page_first 1810
_journal_page_last 1817
_journal_paper_doi 10.1021/ic048634k
_journal_volume 44
_journal_year 2005
_chemical_formula_sum 'C35 H27 Cd N8 O13'
_chemical_formula_weight 880.05
_chemical_name_systematic
; 

 ? 

;
_space_group_IT_number 14
_symmetry_cell_setting monoclinic
_symmetry_space_group_name_Hall '-P 2yab'
_symmetry_space_group_name_H-M 'P 1 21/a 1'
_atom_sites_solution_hydrogens geom
_atom_sites_solution_primary direct
_atom_sites_solution_secondary difmap
_audit_creation_method SHELXL-97
_cell_angle_alpha 90.00
_cell_angle_beta 103.251(2)
_cell_angle_gamma 90.00
_cell_formula_units_Z 4
_cell_length_a 15.4030(19)
_cell_length_b 13.6135(16)
_cell_length_c 17.400(2)
_cell_measurement_temperature 293(2)
_cell_volume 3551.4(7)
_computing_structure_refinement 'SHELXL-97 (Sheldrick, 1997)'
_computing_structure_solution 'SHELXS-97 (Sheldrick, 1990)'
_diffrn_ambient_temperature 293(2)
_diffrn_measured_fraction_theta_full 0.992
_diffrn_measured_fraction_theta_max 0.992
_diffrn_radiation_monochromator graphite
_diffrn_radiation_source 'fine-focus sealed tube'
_diffrn_radiation_type MoK\a
_diffrn_radiation_wavelength 0.71073
_diffrn_reflns_av_R_equivalents 0.0283
_diffrn_reflns_av_sigmaI/netI 0.0375
_diffrn_reflns_limit_h_max 19
_diffrn_reflns_limit_h_min -18
_diffrn_reflns_limit_k_max 14
_diffrn_reflns_limit_k_min -17
_diffrn_reflns_limit_l_max 22
_diffrn_reflns_limit_l_min -22
_diffrn_reflns_number 21863
_diffrn_reflns_theta_full 27.13
_diffrn_reflns_theta_max 27.13
_diffrn_reflns_theta_min 1.20
_exptl_absorpt_coefficient_mu 0.696
_exptl_crystal_colour COLORLESS
_exptl_crystal_density_diffrn 1.646
_exptl_crystal_density_method 'not measured'
_exptl_crystal_description BLOCK
_exptl_crystal_F_000 1780
_exptl_crystal_size_max 0.50
_exptl_crystal_size_mid 0.25
_exptl_crystal_size_min 0.05
_refine_diff_density_max 0.980
_refine_diff_density_min -0.434
_refine_diff_density_rms 0.066
_refine_ls_extinction_method none
_refine_ls_goodness_of_fit_ref 1.038
_refine_ls_hydrogen_treatment mixed
_refine_ls_matrix_type full
_refine_ls_number_parameters 535
_refine_ls_number_reflns 7794
_refine_ls_number_restraints 35
_refine_ls_restrained_S_all 1.053
_refine_ls_R_factor_all 0.0718
_refine_ls_R_factor_gt 0.0393
_refine_ls_shift/su_max 0.001
_refine_ls_shift/su_mean 0.000
_refine_ls_structure_factor_coef Fsqd
_refine_ls_weighting_details 'calc w=1/[\s^2^(Fo^2^)+(0.0430P)^2^+2.2187P] where P=(Fo^2^+2Fc^2^)/3'
_refine_ls_weighting_scheme calc
_refine_ls_wR_factor_gt 0.0872
_refine_ls_wR_factor_ref 0.1018
_reflns_number_gt 5295
_reflns_number_total 7794
_reflns_threshold_expression >2sigma(I)
_cod_data_source_file ic048634ksi20040929_064210_2.cif
_cod_data_source_block Compd-2
_cod_depositor_comments
;
The following automatic conversions were performed:
'_symmetry_cell_setting' value 'MONOCLINIC' changed to 'monoclinic'
according to '/home/saulius/struct/CIF-dictionaries/cif_core.dic'
dictionary named 'cif_core.dic' version 2.4.1 from 2010-06-29.

Automatic conversion script
Id: cif_fix_enum 1527 2010-12-29 10:47:43Z saulius 
;
_cod_database_code 4300898

loop_
_symmetry_equiv_pos_as_xyz
'x, y, z'
'x+1/2, -y+1/2, z'
'-x, -y, -z'
'-x-1/2, y-1/2, -z'

loop_
_atom_site_label
_atom_site_type_symbol
_atom_site_fract_x
_atom_site_fract_y
_atom_site_fract_z
_atom_site_U_iso_or_equiv
_atom_site_adp_type
_atom_site_occupancy
_atom_site_symmetry_multiplicity
_atom_site_calc_flag
_atom_site_refinement_flags
_atom_site_disorder_assembly
_atom_site_disorder_group
Cd1 Cd -0.071681(17) 0.399699(18) 0.241957(14) 0.04649(9) Uani 1 1 d . . .
O1 O 0.2309(2) 0.3450(3) 0.06867(16) 0.1042(13) Uani 1 1 d . . .
O2 O 0.09760(18) 0.1779(2) -0.15283(15) 0.0665(7) Uani 1 1 d . . .
O3 O 0.49240(16) 0.52080(18) -0.10253(14) 0.0550(6) Uani 1 1 d . . .
O4 O 0.35477(17) 0.35847(18) -0.32620(13) 0.0555(6) Uani 1 1 d . . .
O5 O 0.0765(2) 0.2382(2) 0.60376(19) 0.0833(9) Uani 1 1 d . . .
O6 O -0.2049(2) 0.1598(2) 0.46992(17) 0.0711(8) Uani 1 1 d . . .
O7 O -0.19522(19) 0.2861(2) 0.24226(19) 0.0761(8) Uani 1 1 d . . .
O8 O -0.2251(2) 0.4275(3) 0.19053(18) 0.0832(9) Uani 1 1 d . . .
O9 O -0.33218(19) 0.3305(3) 0.20075(18) 0.0996(12) Uani 1 1 d . . .
O10 O 0.0493(2) 0.5118(2) 0.28041(18) 0.0865(9) Uani 1 1 d . . .
O11 O 0.0573(3) 0.6580(3) 0.23689(18) 0.1000(12) Uani 1 1 d . . .
O12 O -0.0639(2) 0.5725(2) 0.19945(19) 0.0833(9) Uani 1 1 d . . .
N1 N -0.0551(2) 0.3679(2) 0.11468(16) 0.0560(8) Uani 1 1 d . . .
N2 N 0.14721(19) 0.2546(2) -0.03271(16) 0.0551(8) Uani 1 1 d . . .
N3 N 0.43791(17) 0.44888(19) -0.22400(15) 0.0393(6) Uani 1 1 d . . .
N4 N 0.48550(17) 0.7659(2) -0.29517(15) 0.0443(6) Uani 1 1 d . . .
N5 N -0.10113(19) 0.4414(2) 0.36423(15) 0.0466(7) Uani 1 1 d . . .
N6 N -0.0716(2) 0.2238(2) 0.53720(16) 0.0543(8) Uani 1 1 d . . .
N7 N -0.2533(2) 0.3476(3) 0.21071(19) 0.0657(9) Uani 1 1 d . . .
N8 N 0.0132(3) 0.5823(3) 0.23780(18) 0.0638(9) Uani 1 1 d . . .
C1 C 0.0060(2) 0.3059(3) 0.0984(2) 0.0520(9) Uani 1 1 d . . .
H1A H 0.0436 0.2737 0.1402 0.062 Uiso 1 1 calc R . .
C2 C 0.0159(2) 0.2873(3) 0.02279(19) 0.0504(8) Uani 1 1 d . . .
C3 C -0.0392(3) 0.3372(3) -0.0381(2) 0.0698(12) Uani 1 1 d . . .
H3A H -0.0343 0.3273 -0.0899 0.084 Uiso 1 1 calc R . .
C4 C -0.1012(3) 0.4011(4) -0.0224(2) 0.0791(13) Uani 1 1 d . . .
H4B H -0.1385 0.4355 -0.0632 0.095 Uiso 1 1 calc R . .
C5 C -0.1078(3) 0.4141(3) 0.0543(2) 0.0675(11) Uani 1 1 d . . .
H5A H -0.1508 0.4570 0.0645 0.081 Uiso 1 1 calc R . .
C6 C 0.0843(3) 0.2132(3) 0.0100(2) 0.0584(10) Uani 1 1 d . . .
H6A H 0.1171 0.1891 0.0609 0.070 Uiso 1 1 calc R . .
H6B H 0.0538 0.1579 -0.0194 0.070 Uiso 1 1 calc R . .
C7 C 0.2163(3) 0.3162(3) 0.0015(2) 0.0612(10) Uani 1 1 d . . .
C8 C 0.2658(2) 0.3392(3) -0.06048(18) 0.0448(8) Uani 1 1 d . . .
C9 C 0.3389(2) 0.3987(3) -0.05653(18) 0.0477(8) Uani 1 1 d . . .
H9A H 0.3671 0.4313 -0.0106 0.057 Uiso 1 1 calc R . .
C10 C 0.3672(2) 0.4062(2) -0.12641(17) 0.0387(7) Uani 1 1 d . . .
C11 C 0.3259(2) 0.3557(2) -0.19421(17) 0.0374(7) Uani 1 1 d . . .
C12 C 0.2531(2) 0.2953(2) -0.19768(18) 0.0413(7) Uani 1 1 d . . .
H12A H 0.2252 0.2618 -0.2432 0.050 Uiso 1 1 calc R . .
C13 C 0.2250(2) 0.2888(2) -0.12805(18) 0.0412(7) Uani 1 1 d . . .
C14 C 0.1481(2) 0.2322(3) -0.1110(2) 0.0488(8) Uani 1 1 d . . .
C15 C 0.4404(2) 0.4668(2) -0.14459(18) 0.0413(7) Uani 1 1 d . . .
C16 C 0.3715(2) 0.3841(2) -0.25817(18) 0.0409(7) Uani 1 1 d . . .
C17 C 0.5003(2) 0.4930(2) -0.2652(2) 0.0450(8) Uani 1 1 d . . .
H17A H 0.5080 0.4497 -0.3074 0.054 Uiso 1 1 calc R . .
H17B H 0.5579 0.5007 -0.2288 0.054 Uiso 1 1 calc R . .
C18 C 0.4678(2) 0.5917(2) -0.29923(18) 0.0395(7) Uani 1 1 d . . .
C19 C 0.3907(2) 0.6017(3) -0.35726(19) 0.0501(8) Uani 1 1 d . . .
H19A H 0.3586 0.5464 -0.3786 0.060 Uiso 1 1 calc R . .
C20 C 0.3616(2) 0.6936(3) -0.3834(2) 0.0574(9) Uani 1 1 d . . .
H20A H 0.3098 0.7015 -0.4226 0.069 Uiso 1 1 calc R . .
C21 C 0.4100(2) 0.7734(3) -0.3508(2) 0.0524(9) Uani 1 1 d . . .
H21A H 0.3896 0.8357 -0.3681 0.063 Uiso 1 1 calc R . .
C22 C 0.5126(2) 0.6757(2) -0.27062(18) 0.0419(7) Uani 1 1 d . . .
H22A H 0.5651 0.6696 -0.2318 0.050 Uiso 1 1 calc R . .
C23 C -0.0937(2) 0.3753(2) 0.42213(19) 0.0506(9) Uani 1 1 d . . .
H23A H -0.0729 0.3130 0.4136 0.061 Uiso 1 1 calc R . .
C24 C -0.1145(2) 0.3932(2) 0.49341(18) 0.0452(8) Uani 1 1 d . . .
C25 C -0.1462(3) 0.4853(3) 0.5048(2) 0.0574(9) Uani 1 1 d . . .
H25A H -0.1618 0.5007 0.5519 0.069 Uiso 1 1 calc R . .
C26 C -0.1544(3) 0.5540(3) 0.4459(2) 0.0642(11) Uani 1 1 d . . .
H26A H -0.1758 0.6165 0.4528 0.077 Uiso 1 1 calc R . .
C27 C -0.1310(2) 0.5301(3) 0.3770(2) 0.0548(9) Uani 1 1 d . . .
H27A H -0.1361 0.5775 0.3378 0.066 Uiso 1 1 calc R . .
C28 C -0.1037(3) 0.3179(3) 0.5581(2) 0.0664(11) Uani 1 1 d . . .
H28A H -0.0622 0.3430 0.6045 0.080 Uiso 1 1 calc R . .
H28B H -0.1607 0.3084 0.5717 0.080 Uiso 1 1 calc R . .
C29 C 0.0160(3) 0.1919(3) 0.5638(2) 0.0575(10) Uani 1 1 d . . .
C30 C 0.0181(2) 0.0894(2) 0.53359(19) 0.0490(8) Uani 1 1 d . . .
C31 C 0.0884(2) 0.0250(3) 0.5422(2) 0.0533(9) Uani 1 1 d . . .
H31A H 0.1458 0.0411 0.5697 0.064 Uiso 1 1 calc R . .
C32 C -0.0672(2) 0.0657(2) 0.49315(19) 0.0480(8) Uani 1 1 d . . .
C33 C -0.1261(3) 0.1517(3) 0.4964(2) 0.0531(9) Uani 1 1 d . . .
O13 O 0.2361(5) 0.5758(6) 0.3264(4) 0.126(2) Uani 0.60 1 d PDU A 1
H14A H 0.1897 0.5496 0.3312 0.189 Uiso 0.60 1 calc PR A 1
C35 C 0.2486(12) 0.4362(9) 0.2494(10) 0.158(7) Uani 0.60 1 d PDU A 1
H20B H 0.2585 0.4176 0.1989 0.237 Uiso 0.60 1 calc PR A 1
H20C H 0.1896 0.4169 0.2527 0.237 Uiso 0.60 1 calc PR A 1
H20D H 0.2916 0.4041 0.2904 0.237 Uiso 0.60 1 calc PR A 1
C34 C 0.2579(8) 0.5424(10) 0.2589(8) 0.162(5) Uani 0.60 1 d PDU A 1
H10A H 0.3190 0.5607 0.2600 0.195 Uiso 0.60 1 calc PR A 1
H10B H 0.2198 0.5743 0.2137 0.195 Uiso 0.60 1 calc PR A 1
O13' O 0.2387(16) 0.481(2) 0.3259(15) 0.300 Uiso 0.40 1 d PD B 2
H13' H 0.2424 0.4564 0.3695 0.450 Uiso 0.40 1 calc PR B 2
C34' C 0.2845(13) 0.4334(13) 0.2890(8) 0.123(7) Uani 0.40 1 d PDU B 2
H34A H 0.2707 0.3638 0.2867 0.147 Uiso 0.40 1 calc PR B 2
H34B H 0.3480 0.4435 0.3087 0.147 Uiso 0.40 1 calc PR B 2
C35' C 0.2460(10) 0.4878(13) 0.2088(7) 0.096(4) Uani 0.40 1 d PDU B 2
H35A H 0.2662 0.4554 0.1671 0.145 Uiso 0.40 1 calc PR B 2
H35B H 0.2664 0.5547 0.2128 0.145 Uiso 0.40 1 calc PR B 2
H35C H 0.1821 0.4867 0.1976 0.145 Uiso 0.40 1 calc PR B 2

loop_
_atom_site_aniso_label
_atom_site_aniso_U_11
_atom_site_aniso_U_22
_atom_site_aniso_U_33
_atom_site_aniso_U_23
_atom_site_aniso_U_13
_atom_site_aniso_U_12
Cd1 0.05839(16) 0.04250(15) 0.04191(14) 0.00283(11) 0.01836(10) 0.00713(13)
O1 0.127(3) 0.148(3) 0.0513(17) -0.0362(19) 0.0468(17) -0.070(2)
O2 0.0787(18) 0.0667(18) 0.0617(16) -0.0183(14) 0.0317(14) -0.0351(15)
O3 0.0548(14) 0.0581(16) 0.0520(13) -0.0057(12) 0.0118(11) -0.0130(13)
O4 0.0778(17) 0.0526(15) 0.0425(13) -0.0072(11) 0.0272(12) -0.0110(13)
O5 0.104(2) 0.0500(17) 0.093(2) -0.0109(16) 0.0160(19) -0.0120(17)
O6 0.0708(19) 0.0662(19) 0.0807(19) 0.0168(15) 0.0260(15) 0.0179(15)
O7 0.0595(17) 0.0646(18) 0.101(2) -0.0056(16) 0.0119(15) 0.0031(15)
O8 0.074(2) 0.097(3) 0.081(2) 0.0265(19) 0.0227(16) 0.0259(18)
O9 0.0456(17) 0.171(4) 0.083(2) -0.027(2) 0.0173(15) -0.002(2)
O10 0.092(2) 0.082(2) 0.078(2) 0.0179(18) 0.0036(16) -0.0211(18)
O11 0.150(3) 0.073(2) 0.077(2) 0.0035(17) 0.025(2) -0.048(2)
O12 0.089(2) 0.073(2) 0.082(2) 0.0022(17) 0.0074(18) -0.0020(17)
N1 0.0622(19) 0.067(2) 0.0429(16) 0.0033(14) 0.0199(14) 0.0091(16)
N2 0.0638(19) 0.062(2) 0.0481(16) -0.0089(14) 0.0307(14) -0.0186(16)
N3 0.0470(15) 0.0336(14) 0.0416(13) 0.0028(12) 0.0190(11) -0.0007(12)
N4 0.0486(16) 0.0388(16) 0.0462(15) 0.0062(12) 0.0121(12) -0.0026(13)
N5 0.0663(18) 0.0353(15) 0.0431(15) 0.0029(12) 0.0222(13) 0.0051(14)
N6 0.082(2) 0.0388(17) 0.0489(16) 0.0091(13) 0.0293(15) 0.0090(16)
N7 0.047(2) 0.097(3) 0.0536(19) -0.017(2) 0.0118(15) 0.010(2)
N8 0.095(3) 0.056(2) 0.0440(17) 0.0033(16) 0.0230(18) -0.010(2)
C1 0.055(2) 0.061(2) 0.0431(18) 0.0058(17) 0.0174(15) -0.0001(18)
C2 0.059(2) 0.052(2) 0.0467(19) -0.0029(16) 0.0245(16) -0.0134(17)
C3 0.089(3) 0.083(3) 0.041(2) 0.000(2) 0.024(2) -0.007(3)
C4 0.094(3) 0.093(4) 0.048(2) 0.014(2) 0.012(2) 0.015(3)
C5 0.073(3) 0.078(3) 0.052(2) 0.006(2) 0.0175(19) 0.018(2)
C6 0.074(2) 0.058(2) 0.055(2) -0.0059(18) 0.0372(18) -0.013(2)
C7 0.070(2) 0.075(3) 0.045(2) -0.0115(19) 0.0278(18) -0.019(2)
C8 0.0489(19) 0.050(2) 0.0386(16) -0.0045(15) 0.0164(14) -0.0031(16)
C9 0.0507(19) 0.055(2) 0.0378(16) -0.0068(16) 0.0117(14) -0.0069(18)
C10 0.0433(17) 0.0345(16) 0.0400(16) 0.0013(14) 0.0131(13) 0.0006(14)
C11 0.0450(17) 0.0319(16) 0.0378(16) 0.0012(13) 0.0148(13) 0.0034(14)
C12 0.0525(19) 0.0351(17) 0.0389(16) -0.0059(14) 0.0159(14) -0.0054(15)
C13 0.0467(18) 0.0392(18) 0.0413(16) -0.0035(14) 0.0174(14) -0.0053(15)
C14 0.059(2) 0.046(2) 0.0476(18) -0.0046(16) 0.0254(16) -0.0068(17)
C15 0.0393(17) 0.0419(18) 0.0443(17) 0.0040(15) 0.0126(14) 0.0029(15)
C16 0.0536(19) 0.0313(17) 0.0416(17) 0.0002(13) 0.0186(14) 0.0049(14)
C17 0.0464(18) 0.0393(18) 0.0552(19) 0.0047(15) 0.0242(15) 0.0024(15)
C18 0.0432(17) 0.0379(17) 0.0427(16) 0.0021(14) 0.0207(13) 0.0004(14)
C19 0.054(2) 0.046(2) 0.0497(19) -0.0036(17) 0.0106(15) -0.0062(17)
C20 0.054(2) 0.056(2) 0.055(2) 0.0051(18) -0.0016(17) -0.0008(19)
C21 0.059(2) 0.044(2) 0.054(2) 0.0095(16) 0.0113(17) 0.0047(17)
C22 0.0414(17) 0.0443(19) 0.0410(16) 0.0073(14) 0.0114(13) -0.0015(15)
C23 0.076(2) 0.0328(18) 0.0492(19) 0.0018(15) 0.0274(17) 0.0093(16)
C24 0.062(2) 0.0360(18) 0.0433(17) -0.0007(15) 0.0240(15) 0.0011(16)
C25 0.084(3) 0.043(2) 0.056(2) -0.0061(17) 0.0386(19) 0.0049(19)
C26 0.098(3) 0.0331(19) 0.072(3) -0.0007(18) 0.042(2) 0.014(2)
C27 0.078(3) 0.0361(19) 0.057(2) 0.0072(16) 0.0280(18) 0.0097(18)
C28 0.114(3) 0.043(2) 0.053(2) 0.0054(17) 0.044(2) 0.015(2)
C29 0.085(3) 0.040(2) 0.052(2) 0.0060(17) 0.024(2) -0.006(2)
C30 0.066(2) 0.0375(19) 0.0473(18) 0.0054(15) 0.0203(16) 0.0002(17)
C31 0.056(2) 0.049(2) 0.057(2) 0.0042(17) 0.0163(17) -0.0040(18)
C32 0.060(2) 0.0391(18) 0.0482(19) 0.0087(15) 0.0196(17) 0.0010(16)
C33 0.070(3) 0.044(2) 0.051(2) 0.0123(17) 0.0270(18) 0.0082(19)
O13 0.106(4) 0.158(6) 0.109(4) -0.053(4) 0.012(4) 0.010(4)
C35 0.154(9) 0.134(9) 0.183(11) -0.005(8) 0.032(8) 0.012(8)
C34 0.111(8) 0.204(13) 0.198(12) -0.035(11) 0.088(9) -0.008(9)
C34' 0.172(14) 0.129(12) 0.082(9) -0.039(8) 0.059(9) -0.097(11)
C35' 0.108(8) 0.108(8) 0.073(6) -0.024(6) 0.018(6) 0.020(7)

loop_
_atom_type_symbol
_atom_type_description
_atom_type_scat_dispersion_real
_atom_type_scat_dispersion_imag
_atom_type_scat_source
C C 0.0033 0.0016 'International Tables Vol C Tables 4.2.6.8 and 6.1.1.4'
H H 0.0000 0.0000 'International Tables Vol C Tables 4.2.6.8 and 6.1.1.4'
N N 0.0061 0.0033 'International Tables Vol C Tables 4.2.6.8 and 6.1.1.4'
O O 0.0106 0.0060 'International Tables Vol C Tables 4.2.6.8 and 6.1.1.4'
Cd Cd -0.8075 1.2024 'International Tables Vol C Tables 4.2.6.8 and 6.1.1.4'

loop_
_geom_angle_atom_site_label_1
_geom_angle_atom_site_label_2
_geom_angle_atom_site_label_3
_geom_angle
_geom_angle_site_symmetry_1
_geom_angle_site_symmetry_3
_geom_angle_publ_flag
N4 Cd1 N1 93.23(10) 4_655 . ?
N4 Cd1 N5 92.28(9) 4_655 . ?
N1 Cd1 N5 174.15(10) . . ?
N4 Cd1 O8 135.26(11) 4_655 . ?
N1 Cd1 O8 89.29(11) . . ?
N5 Cd1 O8 85.41(10) . . ?
N4 Cd1 O10 92.96(11) 4_655 . ?
N1 Cd1 O10 97.88(11) . . ?
N5 Cd1 O10 83.79(11) . . ?
O8 Cd1 O10 130.91(12) . . ?
N4 Cd1 O7 82.95(10) 4_655 . ?
N1 Cd1 O7 97.99(11) . . ?
N5 Cd1 O7 80.73(10) . . ?
O8 Cd1 O7 52.53(11) . . ?
O10 Cd1 O7 163.81(11) . . ?
N4 Cd1 O12 143.42(11) 4_655 . ?
N1 Cd1 O12 82.49(11) . . ?
N5 Cd1 O12 94.23(10) . . ?
O8 Cd1 O12 81.19(12) . . ?
O10 Cd1 O12 52.22(11) . . ?
O7 Cd1 O12 133.62(11) . . ?
N7 O7 Cd1 93.1(2) . . ?
N7 O8 Cd1 97.8(2) . . ?
N8 O10 Cd1 96.4(2) . . ?
N8 O12 Cd1 92.7(2) . . ?
C5 N1 C1 117.5(3) . . ?
C5 N1 Cd1 118.9(3) . . ?
C1 N1 Cd1 123.6(2) . . ?
C7 N2 C14 112.0(3) . . ?
C7 N2 C6 123.4(3) . . ?
C14 N2 C6 124.5(3) . . ?
C16 N3 C15 112.9(2) . . ?
C16 N3 C17 124.1(3) . . ?
C15 N3 C17 123.0(3) . . ?
C21 N4 C22 117.3(3) . . ?
C21 N4 Cd1 123.6(2) . 4_665 ?
C22 N4 Cd1 119.1(2) . 4_665 ?
C27 N5 C23 117.3(3) . . ?
C27 N5 Cd1 121.2(2) . . ?
C23 N5 Cd1 121.4(2) . . ?
C33 N6 C29 112.2(3) . . ?
C33 N6 C28 123.9(3) . . ?
C29 N6 C28 123.5(3) . . ?
O9 N7 O8 121.9(4) . . ?
O9 N7 O7 121.8(5) . . ?
O8 N7 O7 116.4(3) . . ?
O12 N8 O11 123.3(4) . . ?
O12 N8 O10 118.6(3) . . ?
O11 N8 O10 118.1(4) . . ?
N1 C1 C2 123.5(3) . . ?
N1 C1 H1A 118.2 . . ?
C2 C1 H1A 118.2 . . ?
C3 C2 C1 117.3(4) . . ?
C3 C2 C6 123.0(3) . . ?
C1 C2 C6 119.7(3) . . ?
C4 C3 C2 119.8(4) . . ?
C4 C3 H3A 120.1 . . ?
C2 C3 H3A 120.1 . . ?
C3 C4 C5 119.2(4) . . ?
C3 C4 H4B 120.4 . . ?
C5 C4 H4B 120.4 . . ?
N1 C5 C4 122.6(4) . . ?
N1 C5 H5A 118.7 . . ?
C4 C5 H5A 118.7 . . ?
N2 C6 C2 112.5(3) . . ?
N2 C6 H6A 109.1 . . ?
C2 C6 H6A 109.1 . . ?
N2 C6 H6B 109.1 . . ?
C2 C6 H6B 109.1 . . ?
H6A C6 H6B 107.8 . . ?
O1 C7 N2 124.9(3) . . ?
O1 C7 C8 128.4(4) . . ?
N2 C7 C8 106.7(3) . . ?
C9 C8 C13 122.8(3) . . ?
C9 C8 C7 129.5(3) . . ?
C13 C8 C7 107.7(3) . . ?
C8 C9 C10 114.7(3) . . ?
C8 C9 H9A 122.7 . . ?
C10 C9 H9A 122.7 . . ?
C11 C10 C9 122.3(3) . . ?
C11 C10 C15 108.4(3) . . ?
C9 C10 C15 129.3(3) . . ?
C12 C11 C10 122.8(3) . . ?
C12 C11 C16 129.5(3) . . ?
C10 C11 C16 107.6(3) . . ?
C11 C12 C13 114.5(3) . . ?
C11 C12 H12A 122.8 . . ?
C13 C12 H12A 122.8 . . ?
C12 C13 C8 122.9(3) . . ?
C12 C13 C14 128.9(3) . . ?
C8 C13 C14 108.2(3) . . ?
O2 C14 N2 125.4(3) . . ?
O2 C14 C13 129.3(3) . . ?
N2 C14 C13 105.4(3) . . ?
O3 C15 N3 125.0(3) . . ?
O3 C15 C10 129.8(3) . . ?
N3 C15 C10 105.2(3) . . ?
O4 C16 N3 125.5(3) . . ?
O4 C16 C11 128.7(3) . . ?
N3 C16 C11 105.8(3) . . ?
N3 C17 C18 111.3(2) . . ?
N3 C17 H17A 109.4 . . ?
C18 C17 H17A 109.4 . . ?
N3 C17 H17B 109.4 . . ?
C18 C17 H17B 109.4 . . ?
H17A C17 H17B 108.0 . . ?
C22 C18 C19 117.5(3) . . ?
C22 C18 C17 120.5(3) . . ?
C19 C18 C17 121.9(3) . . ?
C20 C19 C18 119.6(3) . . ?
C20 C19 H19A 120.2 . . ?
C18 C19 H19A 120.2 . . ?
C21 C20 C19 118.9(3) . . ?
C21 C20 H20A 120.6 . . ?
C19 C20 H20A 120.6 . . ?
N4 C21 C20 122.9(3) . . ?
N4 C21 H21A 118.6 . . ?
C20 C21 H21A 118.6 . . ?
N4 C22 C18 123.9(3) . . ?
N4 C22 H22A 118.1 . . ?
C18 C22 H22A 118.1 . . ?
N5 C23 C24 124.4(3) . . ?
N5 C23 H23A 117.8 . . ?
C24 C23 H23A 117.8 . . ?
C23 C24 C25 117.1(3) . . ?
C23 C24 C28 123.2(3) . . ?
C25 C24 C28 119.7(3) . . ?
C26 C25 C24 119.3(3) . . ?
C26 C25 H25A 120.3 . . ?
C24 C25 H25A 120.3 . . ?
C27 C26 C25 119.6(3) . . ?
C27 C26 H26A 120.2 . . ?
C25 C26 H26A 120.2 . . ?
N5 C27 C26 122.3(3) . . ?
N5 C27 H27A 118.9 . . ?
C26 C27 H27A 118.9 . . ?
N6 C28 C24 113.6(3) . . ?
N6 C28 H28A 108.8 . . ?
C24 C28 H28A 108.8 . . ?
N6 C28 H28B 108.8 . . ?
C24 C28 H28B 108.8 . . ?
H28A C28 H28B 107.7 . . ?
O5 C29 N6 126.3(4) . . ?
O5 C29 C30 127.9(4) . . ?
N6 C29 C30 105.8(3) . . ?
C31 C30 C32 122.8(3) . . ?
C31 C30 C29 129.6(4) . . ?
C32 C30 C29 107.6(3) . . ?
C30 C31 C32 114.9(3) . 3_556 ?
C30 C31 H31A 122.5 . . ?
C32 C31 H31A 122.5 3_556 . ?
C30 C32 C31 122.3(3) . 3_556 ?
C30 C32 C33 108.3(3) . . ?
C31 C32 C33 129.3(3) 3_556 . ?
O6 C33 N6 125.1(4) . . ?
O6 C33 C32 129.0(4) . . ?
N6 C33 C32 106.0(3) . . ?
C34 O13 H14A 109.5 . . ?
C34 C35 H20B 109.5 . . ?
C34 C35 H20C 109.5 . . ?
H20B C35 H20C 109.5 . . ?
C34 C35 H20D 109.5 . . ?
H20B C35 H20D 109.5 . . ?
H20C C35 H20D 109.5 . . ?
O13 C34 C35 112.9(12) . . ?
O13 C34 H10A 109.0 . . ?
C35 C34 H10A 109.0 . . ?
O13 C34 H10B 109.0 . . ?
C35 C34 H10B 109.0 . . ?
H10A C34 H10B 107.8 . . ?
C34' O13' H13' 109.5 . . ?
O13' C34' C35' 93.9(19) . . ?
O13' C34' H34A 112.9 . . ?
C35' C34' H34A 112.9 . . ?
O13' C34' H34B 112.9 . . ?
C35' C34' H34B 112.9 . . ?
H34A C34' H34B 110.4 . . ?
C34' C35' H35A 109.5 . . ?
C34' C35' H35B 109.5 . . ?
H35A C35' H35B 109.5 . . ?
C34' C35' H35C 109.5 . . ?
H35A C35' H35C 109.5 . . ?
H35B C35' H35C 109.5 . . ?

loop_
_geom_bond_atom_site_label_1
_geom_bond_atom_site_label_2
_geom_bond_distance
_geom_bond_site_symmetry_2
_geom_bond_publ_flag
Cd1 N4 2.318(3) 4_655 ?
Cd1 N1 2.327(3) . ?
Cd1 N5 2.344(3) . ?
Cd1 O8 2.358(3) . ?
Cd1 O10 2.383(3) . ?
Cd1 O7 2.453(3) . ?
Cd1 O12 2.478(3) . ?
O1 C7 1.204(4) . ?
O2 C14 1.192(4) . ?
O3 C15 1.203(4) . ?
O4 C16 1.204(4) . ?
O5 C29 1.205(4) . ?
O6 C33 1.200(4) . ?
O7 N7 1.255(4) . ?
O8 N7 1.252(5) . ?
O9 N7 1.210(4) . ?
O10 N8 1.262(4) . ?
O11 N8 1.236(4) . ?
O12 N8 1.229(4) . ?
N1 C5 1.329(5) . ?
N1 C1 1.341(4) . ?
N2 C7 1.378(5) . ?
N2 C14 1.399(4) . ?
N2 C6 1.463(4) . ?
N3 C16 1.378(4) . ?
N3 C15 1.395(4) . ?
N3 C17 1.455(4) . ?
N4 C21 1.335(4) . ?
N4 C22 1.336(4) . ?
N4 Cd1 2.318(3) 4_665 ?
N5 C27 1.329(4) . ?
N5 C23 1.335(4) . ?
N6 C33 1.378(5) . ?
N6 C29 1.392(5) . ?
N6 C28 1.449(4) . ?
C1 C2 1.383(5) . ?
C1 H1A 0.9300 . ?
C2 C3 1.376(5) . ?
C2 C6 1.511(5) . ?
C3 C4 1.365(6) . ?
C3 H3A 0.9300 . ?
C4 C5 1.374(6) . ?
C4 H4B 0.9300 . ?
C5 H5A 0.9300 . ?
C6 H6A 0.9700 . ?
C6 H6B 0.9700 . ?
C7 C8 1.490(5) . ?
C8 C9 1.377(5) . ?
C8 C13 1.382(4) . ?
C9 C10 1.386(4) . ?
C9 H9A 0.9300 . ?
C10 C11 1.387(4) . ?
C10 C15 1.489(4) . ?
C11 C12 1.382(4) . ?
C11 C16 1.496(4) . ?
C12 C13 1.379(4) . ?
C12 H12A 0.9300 . ?
C13 C14 1.499(4) . ?
C17 C18 1.507(4) . ?
C17 H17A 0.9700 . ?
C17 H17B 0.9700 . ?
C18 C22 1.369(4) . ?
C18 C19 1.378(4) . ?
C19 C20 1.371(5) . ?
C19 H19A 0.9300 . ?
C20 C21 1.365(5) . ?
C20 H20A 0.9300 . ?
C21 H21A 0.9300 . ?
C22 H22A 0.9300 . ?
C23 C24 1.372(4) . ?
C23 H23A 0.9300 . ?
C24 C25 1.376(5) . ?
C24 C28 1.503(5) . ?
C25 C26 1.371(5) . ?
C25 H25A 0.9300 . ?
C26 C27 1.369(5) . ?
C26 H26A 0.9300 . ?
C27 H27A 0.9300 . ?
C28 H28A 0.9700 . ?
C28 H28B 0.9700 . ?
C29 C30 1.494(5) . ?
C30 C31 1.375(5) . ?
C30 C32 1.379(5) . ?
C31 C32 1.385(5) 3_556 ?
C31 H31A 0.9300 . ?
C32 C31 1.385(5) 3_556 ?
C32 C33 1.489(5) . ?
O13 C34 1.370(9) . ?
O13 H14A 0.8200 . ?
C35 C34 1.459(9) . ?
C35 H20B 0.9600 . ?
C35 H20C 0.9600 . ?
C35 H20D 0.9600 . ?
C34 H10A 0.9700 . ?
C34 H10B 0.9700 . ?
O13' C34' 1.242(18) . ?
O13' H13' 0.8200 . ?
C34' C35' 1.571(16) . ?
C34' H34A 0.9700 . ?
C34' H34B 0.9700 . ?
C35' H35A 0.9600 . ?
C35' H35B 0.9600 . ?
C35' H35C 0.9600 . ?
